data_4130323
loop_
_publ_author_name
'Kaese, Thomas'
'H\"ubner, Alexander'
'Bolte, Michael'
'Lerner, Hans-Wolfram'
'Wagner, Matthias'

_publ_section_title
;
 Forming B-B Bonds by the Controlled Reduction of a Tetraaryl-diborane(6).
;
_journal_issue 19
_journal_name_full 'Journal of the American Chemical Society'
_journal_page_first 6224
_journal_page_last 6233
_journal_paper_doi 10.1021/jacs.6b02303
_journal_volume 138
_journal_year 2016
_chemical_formula_moiety 'C40 H50 B2'
_chemical_formula_sum 'C40 H50 B2'
_chemical_formula_weight 552.42
_space_group_crystal_system triclinic
_space_group_IT_number 2
_space_group_name_Hall '-P 1'
_space_group_name_H-M_alt 'P -1'
_atom_sites_solution_hydrogens mixed
_audit_creation_method SHELXL-2014/6
_cell_angle_alpha 109.973(11)
_cell_angle_beta 91.761(12)
_cell_angle_gamma 90.472(12)
_cell_formula_units_Z 1
_cell_length_a 6.1037(10)
_cell_length_b 10.0273(14)
_cell_length_c 14.3207(19)
_cell_measurement_reflns_used 8255
_cell_measurement_temperature 173(2)
_cell_measurement_theta_max 26.68
_cell_measurement_theta_min 3.62
_cell_volume 823.2(2)
_computing_cell_refinement 'X-Area (Stoe & Cie, 2001)'
_computing_data_collection 'X-Area (Stoe & Cie, 2001)'
_computing_data_reduction 'X-Area (Stoe & Cie, 2001)'
_computing_molecular_graphics 'XP in SHELXTL-Plus (Sheldrick, 2008)'
_computing_publication_material SHELXL
_computing_structure_refinement 'SHELXL-2014/6 (Sheldrick, 2014)'
_computing_structure_solution 'SHELXS (Sheldrick, 2008)'
_diffrn_ambient_temperature 173(2)
_diffrn_measured_fraction_theta_full 0.993
_diffrn_measured_fraction_theta_max 0.983
_diffrn_measurement_device_type 'STOE IPDS II two-circle-diffractometer'
_diffrn_measurement_method \w
_diffrn_radiation_type MoK\a
_diffrn_radiation_wavelength 0.71073
_diffrn_reflns_av_R_equivalents 0.0393
_diffrn_reflns_av_unetI/netI 0.0342
_diffrn_reflns_Laue_measured_fraction_full 0.993
_diffrn_reflns_Laue_measured_fraction_max 0.983
_diffrn_reflns_limit_h_max 7
_diffrn_reflns_limit_h_min -7
_diffrn_reflns_limit_k_max 12
_diffrn_reflns_limit_k_min -12
_diffrn_reflns_limit_l_max 17
_diffrn_reflns_limit_l_min -17
_diffrn_reflns_number 8255
_diffrn_reflns_point_group_measured_fraction_full 0.993
_diffrn_reflns_point_group_measured_fraction_max 0.983
_diffrn_reflns_theta_full 25.000
_diffrn_reflns_theta_max 26.447
_diffrn_reflns_theta_min 3.618
_diffrn_source 'Genix 3D I\mS microfocus X-ray source'
_exptl_absorpt_coefficient_mu 0.061
_exptl_absorpt_correction_T_max 1.000
_exptl_absorpt_correction_T_min 0.572
_exptl_absorpt_correction_type multi-scan
_exptl_absorpt_process_details 'X-Area (Stoe & Cie, 2001)'
_exptl_crystal_colour colourless
_exptl_crystal_density_diffrn 1.114
_exptl_crystal_description block
_exptl_crystal_F_000 300
_exptl_crystal_size_max 0.240
_exptl_crystal_size_mid 0.240
_exptl_crystal_size_min 0.160
_refine_diff_density_max 0.301
_refine_diff_density_min -0.206
_refine_diff_density_rms 0.048
_refine_ls_extinction_method none
_refine_ls_goodness_of_fit_ref 1.041
_refine_ls_hydrogen_treatment mixed
_refine_ls_matrix_type full
_refine_ls_number_parameters 222
_refine_ls_number_reflns 3341
_refine_ls_number_restraints 0
_refine_ls_restrained_S_all 1.041
_refine_ls_R_factor_all 0.0766
_refine_ls_R_factor_gt 0.0656
_refine_ls_shift/su_max 0.000
_refine_ls_shift/su_mean 0.000
_refine_ls_structure_factor_coef Fsqd
_refine_ls_weighting_details 'w=1/[\s^2^(Fo^2^)+(0.1085P)^2^+0.2407P] where P=(Fo^2^+2Fc^2^)/3'
_refine_ls_weighting_scheme calc
_refine_ls_wR_factor_gt 0.1775
_refine_ls_wR_factor_ref 0.1872
_reflns_Friedel_coverage 0.000
_reflns_number_gt 2794
_reflns_number_total 3341
_reflns_threshold_expression 'I > 2\s(I)'
_cod_data_source_file ja6b02303_si_002.cif
_cod_data_source_block wa2144
_cod_database_code 4130323
_shelx_space_group_comment
; 
The symmetry employed for this shelxl refinement is uniquely defined 
by the following loop, which should always be used as a source of 
symmetry information in preference to the above space-group names. 
They are only intended as comments. 
;
_shelx_estimated_absorpt_t_min 0.985
_shelx_estimated_absorpt_t_max 0.990
_shelxl_version_number 2014/6

loop_
_space_group_symop_operation_xyz
'x, y, z'
'-x, -y, -z'

loop_
_atom_site_label
_atom_site_type_symbol
_atom_site_fract_x
_atom_site_fract_y
_atom_site_fract_z
_atom_site_U_iso_or_equiv
_atom_site_adp_type
_atom_site_occupancy
_atom_site_site_symmetry_order
_atom_site_calc_flag
_atom_site_refinement_flags_posn
_atom_site_refinement_flags_adp
_atom_site_refinement_flags_occupancy
_atom_site_disorder_assembly
_atom_site_disorder_group
B1 B 1.0508(3) 0.56755(19) 0.55503(13) 0.0322(4) Uani 1 1 d . . . . .
H1 H 1.100(3) 0.5281(19) 0.4631(13) 0.031(4) Uiso 1 1 d . . . . .
C1 C 0.9347(3) 0.71403(16) 0.57815(11) 0.0320(4) Uani 1 1 d . . . . .
C2 C 0.7328(3) 0.72356(16) 0.52843(11) 0.0326(4) Uani 1 1 d . . . . .
C3 C 0.6304(3) 0.85696(18) 0.55861(13) 0.0401(4) Uani 1 1 d . . . . .
H3 H 0.4925 0.8654 0.5288 0.048 Uiso 1 1 calc R U . . .
C4 C 0.7243(3) 0.97536(18) 0.62999(13) 0.0414(4) Uani 1 1 d . . . . .
H4 H 0.6483 1.0623 0.6484 0.050 Uiso 1 1 calc R U . . .
C5 C 0.9281(3) 0.97096(17) 0.67601(12) 0.0348(4) Uani 1 1 d . . . . .
C6 C 1.0284(3) 0.83917(16) 0.64802(12) 0.0339(4) Uani 1 1 d . . . . .
H6 H 1.1677 0.8332 0.6777 0.041 Uiso 1 1 calc R U . . .
C7 C 1.0351(3) 1.10646(17) 0.75016(13) 0.0391(4) Uani 1 1 d . . . . .
C8 C 0.8662(3) 1.1885(2) 0.82506(14) 0.0494(5) Uani 1 1 d . . . . .
H8A H 0.9357 1.2747 0.8721 0.074 Uiso 1 1 calc R U . . .
H8B H 0.7433 1.2143 0.7894 0.074 Uiso 1 1 calc R U . . .
H8C H 0.8121 1.1286 0.8614 0.074 Uiso 1 1 calc R U . . .
C9 C 1.1176(4) 1.1986(2) 0.69157(16) 0.0506(5) Uani 1 1 d . . . . .
H9A H 1.1867 1.2858 0.7377 0.076 Uiso 1 1 calc R U . . .
H9B H 1.2251 1.1459 0.6440 0.076 Uiso 1 1 calc R U . . .
H9C H 0.9938 1.2229 0.6556 0.076 Uiso 1 1 calc R U . . .
C10 C 1.2305(3) 1.0742(2) 0.80856(15) 0.0500(5) Uani 1 1 d . . . . .
H10A H 1.2937 1.1633 0.8548 0.075 Uiso 1 1 calc R U . . .
H10B H 1.1808 1.0147 0.8459 0.075 Uiso 1 1 calc R U . . .
H10C H 1.3418 1.0241 0.7622 0.075 Uiso 1 1 calc R U . . .
C11 C 0.7509(3) 0.47889(16) 0.39041(11) 0.0322(4) Uani 1 1 d . . . . .
C12 C 0.6389(3) 0.60738(16) 0.43896(11) 0.0321(4) Uani 1 1 d . . . . .
C13 C 0.4417(3) 0.62879(17) 0.39339(13) 0.0362(4) Uani 1 1 d . . . . .
H13 H 0.3567 0.7085 0.4275 0.043 Uiso 1 1 calc R U . . .
C14 C 0.3654(3) 0.53942(18) 0.30129(13) 0.0375(4) Uani 1 1 d . . . . .
H14 H 0.2285 0.5573 0.2749 0.045 Uiso 1 1 calc R U . . .
C15 C 0.4874(3) 0.42247(17) 0.24617(12) 0.0352(4) Uani 1 1 d . . . . .
C16 C 0.6751(3) 0.39484(17) 0.29403(12) 0.0347(4) Uani 1 1 d . . . . .
H16 H 0.7574 0.3140 0.2594 0.042 Uiso 1 1 calc R U . . .
C17 C 0.4148(3) 0.32951(19) 0.14031(13) 0.0409(4) Uani 1 1 d . . . . .
C18 C 0.6001(6) 0.2906(6) 0.0741(2) 0.0687(14) Uani 0.639(5) 1 d . . P A 1
H18A H 0.5469 0.2314 0.0074 0.103 Uiso 0.639(5) 1 calc R U P A 1
H18B H 0.6712 0.3769 0.0709 0.103 Uiso 0.639(5) 1 calc R U P A 1
H18C H 0.7060 0.2376 0.0998 0.103 Uiso 0.639(5) 1 calc R U P A 1
C19 C 0.2313(7) 0.3987(4) 0.0968(3) 0.0674(13) Uani 0.639(5) 1 d . . P A 1
H19A H 0.1101 0.4235 0.1425 0.101 Uiso 0.639(5) 1 calc R U P A 1
H19B H 0.2894 0.4848 0.0877 0.101 Uiso 0.639(5) 1 calc R U P A 1
H19C H 0.1782 0.3318 0.0324 0.101 Uiso 0.639(5) 1 calc R U P A 1
C20 C 0.3047(8) 0.1909(4) 0.1492(3) 0.0662(12) Uani 0.639(5) 1 d . . P A 1
H20A H 0.1811 0.2173 0.1935 0.099 Uiso 0.639(5) 1 calc R U P A 1
H20B H 0.2521 0.1286 0.0832 0.099 Uiso 0.639(5) 1 calc R U P A 1
H20C H 0.4130 0.1410 0.1763 0.099 Uiso 0.639(5) 1 calc R U P A 1
C18' C 0.4811(16) 0.4207(7) 0.0725(4) 0.075(3) Uani 0.361(5) 1 d . . P A 2
H18D H 0.6381 0.4447 0.0825 0.113 Uiso 0.361(5) 1 calc R U P A 2
H18E H 0.4491 0.3650 0.0025 0.113 Uiso 0.361(5) 1 calc R U P A 2
H18F H 0.3968 0.5081 0.0912 0.113 Uiso 0.361(5) 1 calc R U P A 2
C19' C 0.5582(13) 0.1939(7) 0.0963(5) 0.065(2) Uani 0.361(5) 1 d . . P A 2
H19D H 0.7138 0.2218 0.1047 0.097 Uiso 0.361(5) 1 calc R U P A 2
H19E H 0.5297 0.1273 0.1313 0.097 Uiso 0.361(5) 1 calc R U P A 2
H19F H 0.5202 0.1482 0.0254 0.097 Uiso 0.361(5) 1 calc R U P A 2
C20' C 0.1864(11) 0.2912(10) 0.1288(5) 0.077(3) Uani 0.361(5) 1 d . . P A 2
H20D H 0.1522 0.2321 0.0596 0.115 Uiso 0.361(5) 1 calc R U P A 2
H20E H 0.1518 0.2379 0.1727 0.115 Uiso 0.361(5) 1 calc R U P A 2
H20F H 0.0991 0.3772 0.1462 0.115 Uiso 0.361(5) 1 calc R U P A 2

loop_
_atom_site_aniso_label
_atom_site_aniso_U_11
_atom_site_aniso_U_22
_atom_site_aniso_U_33
_atom_site_aniso_U_23
_atom_site_aniso_U_13
_atom_site_aniso_U_12
B1 0.0385(10) 0.0278(8) 0.0286(8) 0.0077(6) -0.0030(7) -0.0026(7)
C1 0.0383(8) 0.0273(8) 0.0294(7) 0.0084(6) -0.0001(6) -0.0017(6)
C2 0.0397(9) 0.0274(8) 0.0303(8) 0.0094(6) 0.0007(6) -0.0010(6)
C3 0.0412(9) 0.0325(9) 0.0411(9) 0.0063(7) -0.0066(7) 0.0042(7)
C4 0.0475(10) 0.0300(8) 0.0422(9) 0.0067(7) -0.0022(7) 0.0063(7)
C5 0.0435(9) 0.0262(8) 0.0315(8) 0.0062(6) -0.0005(7) -0.0012(6)
C6 0.0389(9) 0.0281(8) 0.0330(8) 0.0086(6) -0.0023(6) 0.0008(6)
C7 0.0460(9) 0.0268(8) 0.0384(9) 0.0035(7) -0.0020(7) -0.0020(7)
C8 0.0548(11) 0.0373(10) 0.0446(10) -0.0011(8) 0.0025(8) -0.0005(8)
C9 0.0587(12) 0.0340(9) 0.0574(12) 0.0135(8) 0.0006(9) -0.0064(8)
C10 0.0584(12) 0.0361(9) 0.0451(10) 0.0022(8) -0.0142(9) -0.0054(8)
C11 0.0383(8) 0.0279(8) 0.0307(7) 0.0107(6) -0.0022(6) -0.0029(6)
C12 0.0384(8) 0.0277(8) 0.0306(8) 0.0110(6) -0.0015(6) -0.0041(6)
C13 0.0384(9) 0.0299(8) 0.0391(9) 0.0104(7) -0.0022(7) -0.0008(6)
C14 0.0393(9) 0.0330(8) 0.0405(9) 0.0138(7) -0.0077(7) -0.0021(7)
C15 0.0423(9) 0.0314(8) 0.0326(8) 0.0123(7) -0.0048(7) -0.0055(7)
C16 0.0411(9) 0.0287(8) 0.0329(8) 0.0091(6) -0.0038(6) -0.0018(6)
C17 0.0476(10) 0.0363(9) 0.0357(9) 0.0095(7) -0.0103(7) -0.0014(7)
C18 0.053(2) 0.105(4) 0.0327(16) 0.0038(18) -0.0015(14) -0.006(2)
C19 0.087(3) 0.058(2) 0.0444(18) 0.0022(15) -0.0283(18) 0.020(2)
C20 0.095(3) 0.0465(19) 0.0502(19) 0.0100(15) -0.0161(18) -0.0274(19)
C18' 0.138(7) 0.052(4) 0.034(3) 0.015(3) -0.008(3) -0.012(4)
C19' 0.084(5) 0.045(4) 0.047(3) -0.006(3) -0.026(3) 0.010(3)
C20' 0.052(4) 0.105(7) 0.048(3) -0.005(4) -0.012(3) -0.024(4)

loop_
_atom_type_symbol
_atom_type_description
_atom_type_scat_dispersion_real
_atom_type_scat_dispersion_imag
_atom_type_scat_source
C C 0.0033 0.0016 'International Tables Vol C Tables 4.2.6.8 and 6.1.1.4'
H H 0.0000 0.0000 'International Tables Vol C Tables 4.2.6.8 and 6.1.1.4'
B B 0.0013 0.0007 'International Tables Vol C Tables 4.2.6.8 and 6.1.1.4'

loop_
_geom_angle_atom_site_label_1
_geom_angle_atom_site_label_2
_geom_angle_atom_site_label_3
_geom_angle
_geom_angle_site_symmetry_1
_geom_angle_site_symmetry_3
C1 B1 C11 131.24(14) . 2_766
C1 B1 B1 114.40(16) . 2_766
C11 B1 B1 114.29(16) 2_766 2_766
C1 B1 H1 106.2(8) . .
C11 B1 H1 105.4(8) 2_766 .
B1 B1 H1 45.9(8) 2_766 .
C6 C1 C2 118.53(14) . .
C6 C1 B1 120.94(14) . .
C2 C1 B1 120.53(14) . .
C3 C2 C1 117.09(14) . .
C3 C2 C12 118.51(14) . .
C1 C2 C12 123.93(14) . .
C4 C3 C2 122.20(16) . .
C4 C3 H3 118.9 . .
C2 C3 H3 118.9 . .
C3 C4 C5 121.90(16) . .
C3 C4 H4 119.0 . .
C5 C4 H4 119.0 . .
C6 C5 C4 116.27(15) . .
C6 C5 C7 123.01(15) . .
C4 C5 C7 120.69(15) . .
C5 C6 C1 123.81(15) . .
C5 C6 H6 118.1 . .
C1 C6 H6 118.1 . .
C5 C7 C10 112.19(14) . .
C5 C7 C9 108.22(15) . .
C10 C7 C9 108.46(16) . .
C5 C7 C8 109.93(15) . .
C10 C7 C8 108.22(15) . .
C9 C7 C8 109.80(16) . .
C7 C8 H8A 109.5 . .
C7 C8 H8B 109.5 . .
H8A C8 H8B 109.5 . .
C7 C8 H8C 109.5 . .
H8A C8 H8C 109.5 . .
H8B C8 H8C 109.5 . .
C7 C9 H9A 109.5 . .
C7 C9 H9B 109.5 . .
H9A C9 H9B 109.5 . .
C7 C9 H9C 109.5 . .
H9A C9 H9C 109.5 . .
H9B C9 H9C 109.5 . .
C7 C10 H10A 109.5 . .
C7 C10 H10B 109.5 . .
H10A C10 H10B 109.5 . .
C7 C10 H10C 109.5 . .
H10A C10 H10C 109.5 . .
H10B C10 H10C 109.5 . .
C16 C11 C12 117.83(14) . .
C16 C11 B1 121.74(14) . 2_766
C12 C11 B1 120.42(13) . 2_766
C13 C12 C11 116.89(14) . .
C13 C12 C2 119.59(14) . .
C11 C12 C2 123.22(14) . .
C14 C13 C12 123.11(15) . .
C14 C13 H13 118.4 . .
C12 C13 H13 118.4 . .
C13 C14 C15 120.89(15) . .
C13 C14 H14 119.6 . .
C15 C14 H14 119.6 . .
C16 C15 C14 116.11(14) . .
C16 C15 C17 122.30(15) . .
C14 C15 C17 121.58(15) . .
C15 C16 C11 124.36(15) . .
C15 C16 H16 117.8 . .
C11 C16 H16 117.8 . .
C20' C17 C15 114.0(3) . .
C18 C17 C15 112.03(19) . .
C18 C17 C19 111.3(3) . .
C15 C17 C19 112.02(18) . .
C20' C17 C19' 110.4(5) . .
C15 C17 C19' 113.6(2) . .
C18 C17 C20 109.7(3) . .
C15 C17 C20 106.31(18) . .
C19 C17 C20 105.0(3) . .
C20' C17 C18' 112.0(5) . .
C15 C17 C18' 104.5(3) . .
C19' C17 C18' 101.4(5) . .
C17 C18 H18A 109.5 . .
C17 C18 H18B 109.5 . .
H18A C18 H18B 109.5 . .
C17 C18 H18C 109.5 . .
H18A C18 H18C 109.5 . .
H18B C18 H18C 109.5 . .
C17 C19 H19A 109.5 . .
C17 C19 H19B 109.5 . .
H19A C19 H19B 109.5 . .
C17 C19 H19C 109.5 . .
H19A C19 H19C 109.5 . .
H19B C19 H19C 109.5 . .
C17 C20 H20A 109.5 . .
C17 C20 H20B 109.5 . .
H20A C20 H20B 109.5 . .
C17 C20 H20C 109.5 . .
H20A C20 H20C 109.5 . .
H20B C20 H20C 109.5 . .
C17 C18' H18D 109.5 . .
C17 C18' H18E 109.5 . .
H18D C18' H18E 109.5 . .
C17 C18' H18F 109.5 . .
H18D C18' H18F 109.5 . .
H18E C18' H18F 109.5 . .
C17 C19' H19D 109.5 . .
C17 C19' H19E 109.5 . .
H19D C19' H19E 109.5 . .
C17 C19' H19F 109.5 . .
H19D C19' H19F 109.5 . .
H19E C19' H19F 109.5 . .
C17 C20' H20D 109.5 . .
C17 C20' H20E 109.5 . .
H20D C20' H20E 109.5 . .
C17 C20' H20F 109.5 . .
H20D C20' H20F 109.5 . .
H20E C20' H20F 109.5 . .

loop_
_geom_bond_atom_site_label_1
_geom_bond_atom_site_label_2
_geom_bond_distance
_geom_bond_site_symmetry_2
B1 C1 1.571(2) .
B1 C11 1.578(2) 2_766
B1 B1 1.781(3) 2_766
B1 H1 1.285(17) .
C1 C6 1.413(2) .
C1 C2 1.425(2) .
C2 C3 1.415(2) .
C2 C12 1.500(2) .
C3 C4 1.381(2) .
C3 H3 0.9500 .
C4 C5 1.398(2) .
C4 H4 0.9500 .
C5 C6 1.396(2) .
C5 C7 1.535(2) .
C6 H6 0.9500 .
C7 C10 1.535(3) .
C7 C9 1.536(3) .
C7 C8 1.539(3) .
C8 H8A 0.9800 .
C8 H8B 0.9800 .
C8 H8C 0.9800 .
C9 H9A 0.9800 .
C9 H9B 0.9800 .
C9 H9C 0.9800 .
C10 H10A 0.9800 .
C10 H10B 0.9800 .
C10 H10C 0.9800 .
C11 C16 1.410(2) .
C11 C12 1.429(2) .
C11 B1 1.578(2) 2_766
C12 C13 1.405(2) .
C13 C14 1.381(2) .
C13 H13 0.9500 .
C14 C15 1.404(2) .
C14 H14 0.9500 .
C15 C16 1.395(2) .
C15 C17 1.533(2) .
C16 H16 0.9500 .
C17 C20' 1.433(7) .
C17 C18 1.466(4) .
C17 C19 1.546(4) .
C17 C19' 1.575(6) .
C17 C20 1.584(4) .
C17 C18' 1.602(7) .
C18 H18A 0.9800 .
C18 H18B 0.9800 .
C18 H18C 0.9800 .
C19 H19A 0.9800 .
C19 H19B 0.9800 .
C19 H19C 0.9800 .
C20 H20A 0.9800 .
C20 H20B 0.9800 .
C20 H20C 0.9800 .
C18' H18D 0.9800 .
C18' H18E 0.9800 .
C18' H18F 0.9800 .
C19' H19D 0.9800 .
C19' H19E 0.9800 .
C19' H19F 0.9800 .
C20' H20D 0.9800 .
C20' H20E 0.9800 .
C20' H20F 0.9800 .

loop_
_geom_torsion_atom_site_label_1
_geom_torsion_atom_site_label_2
_geom_torsion_atom_site_label_3
_geom_torsion_atom_site_label_4
_geom_torsion
_geom_torsion_site_symmetry_1
C11 B1 C1 C6 11.8(3) 2_766
B1 B1 C1 C6 -164.95(17) 2_766
C11 B1 C1 C2 -168.57(16) 2_766
B1 B1 C1 C2 14.6(3) 2_766
C6 C1 C2 C3 -4.9(2) .
B1 C1 C2 C3 175.45(15) .
C6 C1 C2 C12 167.13(15) .
B1 C1 C2 C12 -12.5(2) .
C1 C2 C3 C4 2.7(3) .
C12 C2 C3 C4 -169.81(16) .
C2 C3 C4 C5 0.8(3) .
C3 C4 C5 C6 -1.9(3) .
C3 C4 C5 C7 176.01(17) .
C4 C5 C6 C1 -0.6(3) .
C7 C5 C6 C1 -178.44(16) .
C2 C1 C6 C5 4.1(2) .
B1 C1 C6 C5 -176.32(15) .
C6 C5 C7 C10 -14.7(2) .
C4 C5 C7 C10 167.57(17) .
C6 C5 C7 C9 104.96(19) .
C4 C5 C7 C9 -72.8(2) .
C6 C5 C7 C8 -135.13(18) .
C4 C5 C7 C8 47.1(2) .
C16 C11 C12 C13 9.7(2) .
B1 C11 C12 C13 -168.97(15) 2_766
C16 C11 C12 C2 -164.03(15) .
B1 C11 C12 C2 17.3(2) 2_766
C3 C2 C12 C13 -6.1(2) .
C1 C2 C12 C13 -178.05(15) .
C3 C2 C12 C11 167.44(16) .
C1 C2 C12 C11 -4.5(2) .
C11 C12 C13 C14 -6.3(2) .
C2 C12 C13 C14 167.65(16) .
C12 C13 C14 C15 -2.0(3) .
C13 C14 C15 C16 6.3(2) .
C13 C14 C15 C17 -174.81(16) .
C14 C15 C16 C11 -2.5(2) .
C17 C15 C16 C11 178.61(16) .
C12 C11 C16 C15 -5.6(3) .
B1 C11 C16 C15 173.03(15) 2_766
C16 C15 C17 C20' 133.3(5) .
C14 C15 C17 C20' -45.5(5) .
C16 C15 C17 C18 -42.5(3) .
C14 C15 C17 C18 138.7(3) .
C16 C15 C17 C19 -168.5(3) .
C14 C15 C17 C19 12.7(3) .
C16 C15 C17 C19' 5.6(4) .
C14 C15 C17 C19' -173.2(4) .
C16 C15 C17 C20 77.4(3) .
C14 C15 C17 C20 -101.5(2) .
C16 C15 C17 C18' -104.0(4) .
C14 C15 C17 C18' 77.2(4) .
